data_7010836
loop_
_publ_author_name
'Armstrong, David R.'
'Davies, Robert P.'
'Linton, David J.'
'Snaith, Ronald'
'Schooler, Paul'
'Wheatley, Andrew E. H.'

_publ_section_title
;
 The crystallographic observation of molecular lithium oxide: synthesis
 and solid-state structure of
 [Me2AlN(2-C5H4N)Ph]2(O)Li2&#x00B7;2THF&#x2020;
;
_journal_issue 19
_journal_name_full 'Journal of the Chemical Society, Dalton Transactions'
_journal_page_first 2838
_journal_paper_doi 10.1039/b104388a
_journal_year 2001
_chemical_formula_sum 'C26 H30 Al2 N4'
_chemical_formula_weight 452.50
_chemical_name_systematic
; 
? 
;
_space_group_IT_number 2
_symmetry_cell_setting triclinic
_symmetry_space_group_name_Hall '-P 1'
_symmetry_space_group_name_H-M 'P -1'
_atom_sites_solution_hydrogens geom
_atom_sites_solution_primary direct
_atom_sites_solution_secondary difmap
_audit_creation_method SHELXL-97
_cell_angle_alpha 107.85(4)
_cell_angle_beta 106.44(5)
_cell_angle_gamma 94.05(4)
_cell_formula_units_Z 1
_cell_length_a 8.198(4)
_cell_length_b 8.531(4)
_cell_length_c 9.462(6)
_cell_measurement_temperature 180(2)
_cell_volume 595.1(6)
_computing_structure_refinement 'SHELXL-97 (Sheldrick, 1997)'
_computing_structure_solution 'SHELXS-97 (Sheldrick, 1990)'
_diffrn_ambient_temperature 180(2)
_diffrn_measured_fraction_theta_full 0.997
_diffrn_measured_fraction_theta_max 0.997
_diffrn_radiation_monochromator graphite
_diffrn_radiation_source 'fine-focus sealed tube'
_diffrn_radiation_type MoK\a
_diffrn_radiation_wavelength 0.71073
_diffrn_reflns_av_R_equivalents 0.0270
_diffrn_reflns_av_sigmaI/netI 0.0284
_diffrn_reflns_limit_h_max 9
_diffrn_reflns_limit_h_min -9
_diffrn_reflns_limit_k_max 10
_diffrn_reflns_limit_k_min -10
_diffrn_reflns_limit_l_max 11
_diffrn_reflns_limit_l_min -11
_diffrn_reflns_number 3828
_diffrn_reflns_theta_full 25.00
_diffrn_reflns_theta_max 25.00
_diffrn_reflns_theta_min 3.64
_exptl_absorpt_coefficient_mu 0.144
_exptl_absorpt_correction_T_max 0.9582
_exptl_absorpt_correction_T_min 0.9515
_exptl_crystal_density_diffrn 1.263
_exptl_crystal_density_method 'not measured'
_exptl_crystal_F_000 240
_exptl_crystal_size_max 0.35
_exptl_crystal_size_mid 0.35
_exptl_crystal_size_min 0.30
_refine_diff_density_max 0.414
_refine_diff_density_min -0.350
_refine_diff_density_rms 0.051
_refine_ls_extinction_method none
_refine_ls_goodness_of_fit_ref 0.688
_refine_ls_hydrogen_treatment mixed
_refine_ls_matrix_type full
_refine_ls_number_parameters 145
_refine_ls_number_reflns 2095
_refine_ls_number_restraints 0
_refine_ls_restrained_S_all 0.688
_refine_ls_R_factor_all 0.0397
_refine_ls_R_factor_gt 0.0367
_refine_ls_shift/su_max 0.068
_refine_ls_shift/su_mean 0.012
_refine_ls_structure_factor_coef Fsqd
_refine_ls_weighting_details 'calc w=1/[\s^2^(Fo^2^)+(0.0897P)^2^+0.9642P] where P=(Fo^2^+2Fc^2^)/3'
_refine_ls_weighting_scheme calc
_refine_ls_wR_factor_gt 0.1060
_refine_ls_wR_factor_ref 0.1106
_reflns_number_gt 1942
_reflns_number_total 2095
_reflns_threshold_expression >2sigma(I)
_cod_data_source_file b104388a.txt
_cod_data_source_block rs9831
_cod_depositor_comments
;
The following automatic conversions were performed:
'_symmetry_cell_setting' value 'Triclinic' changed to 'triclinic'
according to '/home/saulius/struct/CIF-dictionaries/cif_core.dic'
dictionary named 'cif_core.dic' version 2.4.1 from 2010-06-29.

Automatic conversion script
Id: cif_fix_enum 1527 2010-12-29 10:47:43Z saulius 
;
_cod_original_sg_symbol_H-M P-1
_cod_database_code 7010836

loop_
_symmetry_equiv_pos_as_xyz
'x, y, z'
'-x, -y, -z'

loop_
_atom_site_label
_atom_site_type_symbol
_atom_site_fract_x
_atom_site_fract_y
_atom_site_fract_z
_atom_site_U_iso_or_equiv
_atom_site_adp_type
_atom_site_occupancy
_atom_site_symmetry_multiplicity
_atom_site_calc_flag
_atom_site_refinement_flags
_atom_site_disorder_assembly
_atom_site_disorder_group
Al1 Al 0.30206(6) 0.60691(6) 0.49002(6) 0.02112(18) Uani 1 1 d . . .
N1 N 0.53202(18) 0.70351(17) 0.52793(16) 0.0218(3) Uani 1 1 d . . .
C1 C 0.4089(2) 0.3337(2) 0.60209(19) 0.0215(4) Uani 1 1 d . . .
N2 N 0.32769(18) 0.46651(17) 0.62770(16) 0.0210(3) Uani 1 1 d . . .
C2 C 0.2692(2) 0.5076(2) 0.7523(2) 0.0282(4) Uani 1 1 d . . .
H2A H 0.2127 0.6018 0.7706 0.034 Uiso 1 1 calc R . .
C3 C 0.2881(3) 0.4193(2) 0.8531(2) 0.0319(4) Uani 1 1 d . . .
H3A H 0.2439 0.4502 0.9385 0.038 Uiso 1 1 calc R . .
C4 C 0.3728(3) 0.2845(3) 0.8277(2) 0.0342(5) Uani 1 1 d . . .
H4A H 0.3887 0.2216 0.8963 0.041 Uiso 1 1 calc R . .
C5 C 0.4339(3) 0.2419(2) 0.7024(2) 0.0305(4) Uani 1 1 d . . .
H5A H 0.4931 0.1496 0.6845 0.037 Uiso 1 1 calc R . .
C6 C 0.6322(2) 0.8405(2) 0.6588(2) 0.0217(4) Uani 1 1 d . . .
C7 C 0.5917(2) 0.8808(2) 0.7984(2) 0.0259(4) Uani 1 1 d . . .
H7A H 0.4947 0.8167 0.8026 0.031 Uiso 1 1 calc R . .
C8 C 0.6901(3) 1.0121(2) 0.9302(2) 0.0321(4) Uani 1 1 d . . .
H8A H 0.6599 1.0365 1.0235 0.038 Uiso 1 1 calc R . .
C9 C 0.8317(3) 1.1084(2) 0.9287(2) 0.0368(5) Uani 1 1 d . . .
H9A H 0.8983 1.1995 1.0192 0.044 Uiso 1 1 calc R . .
C10 C 0.8739(3) 1.0691(2) 0.7925(2) 0.0358(5) Uani 1 1 d . . .
H10A H 0.9716 1.1335 0.7899 0.043 Uiso 1 1 calc R . .
C11 C 0.7773(2) 0.9380(2) 0.6598(2) 0.0278(4) Uani 1 1 d . . .
H11A H 0.8098 0.9137 0.5677 0.033 Uiso 1 1 calc R . .
C12 C 0.1611(3) 0.7688(2) 0.5681(2) 0.0319(4) Uani 1 1 d . . .
H12A H 0.1421 0.8436 0.5067 0.048 Uiso 1 1 calc R . .
H12B H 0.2214 0.8345 0.6786 0.048 Uiso 1 1 calc R . .
H12C H 0.0496 0.7089 0.5580 0.048 Uiso 1 1 calc R . .
C13 C 0.1957(2) 0.4769(2) 0.2669(2) 0.0302(4) Uani 1 1 d . . .
H13A H 0.1862 0.5521 0.2058 0.045 Uiso 1 1 calc R . .
H13B H 0.0804 0.4189 0.2491 0.045 Uiso 1 1 calc R . .
H13C H 0.2673 0.3947 0.2340 0.045 Uiso 1 1 calc R . .

loop_
_atom_site_aniso_label
_atom_site_aniso_U_11
_atom_site_aniso_U_22
_atom_site_aniso_U_33
_atom_site_aniso_U_23
_atom_site_aniso_U_13
_atom_site_aniso_U_12
Al1 0.0231(3) 0.0201(3) 0.0201(3) 0.0054(2) 0.0086(2) 0.0031(2)
N1 0.0259(7) 0.0192(7) 0.0198(7) 0.0037(6) 0.0104(6) 0.0017(6)
C1 0.0216(8) 0.0198(8) 0.0205(8) 0.0039(7) 0.0069(7) -0.0005(6)
N2 0.0227(7) 0.0208(7) 0.0191(7) 0.0049(6) 0.0087(6) 0.0016(6)
C2 0.0316(9) 0.0290(9) 0.0261(9) 0.0066(7) 0.0152(8) 0.0064(7)
C3 0.0373(10) 0.0380(10) 0.0230(9) 0.0093(8) 0.0157(8) 0.0030(8)
C4 0.0430(11) 0.0381(11) 0.0287(10) 0.0185(8) 0.0149(9) 0.0067(9)
C5 0.0379(10) 0.0279(9) 0.0313(10) 0.0137(8) 0.0148(8) 0.0093(8)
C6 0.0241(8) 0.0175(8) 0.0228(8) 0.0059(7) 0.0069(7) 0.0063(6)
C7 0.0293(9) 0.0237(9) 0.0238(9) 0.0062(7) 0.0096(7) 0.0032(7)
C8 0.0386(10) 0.0302(10) 0.0228(9) 0.0031(8) 0.0093(8) 0.0061(8)
C9 0.0368(11) 0.0297(10) 0.0288(10) -0.0018(8) 0.0022(8) -0.0012(8)
C10 0.0303(10) 0.0302(10) 0.0400(11) 0.0062(8) 0.0092(8) -0.0041(8)
C11 0.0288(9) 0.0254(9) 0.0290(9) 0.0068(7) 0.0120(7) 0.0029(7)
C12 0.0355(10) 0.0309(10) 0.0342(10) 0.0120(8) 0.0163(8) 0.0118(8)
C13 0.0321(10) 0.0296(9) 0.0246(9) 0.0068(7) 0.0051(7) 0.0046(8)

loop_
_atom_type_symbol
_atom_type_description
_atom_type_scat_dispersion_real
_atom_type_scat_dispersion_imag
_atom_type_scat_source
C C 0.0033 0.0016 'International Tables Vol C Tables 4.2.6.8 and 6.1.1.4'
H H 0.0000 0.0000 'International Tables Vol C Tables 4.2.6.8 and 6.1.1.4'
N N 0.0061 0.0033 'International Tables Vol C Tables 4.2.6.8 and 6.1.1.4'
Al Al 0.0645 0.0514 'International Tables Vol C Tables 4.2.6.8 and 6.1.1.4'

loop_
_geom_angle_atom_site_label_1
_geom_angle_atom_site_label_2
_geom_angle_atom_site_label_3
_geom_angle
_geom_angle_site_symmetry_1
_geom_angle_site_symmetry_3
_geom_angle_publ_flag
N1 Al1 C13 109.66(9) . . ?
N1 Al1 C12 113.89(9) . . ?
C13 Al1 C12 112.16(10) . . ?
N1 Al1 N2 103.59(8) . . ?
C13 Al1 N2 113.25(9) . . ?
C12 Al1 N2 103.95(8) . . ?
C1 N1 C6 115.26(14) 2_666 . ?
C1 N1 Al1 116.32(12) 2_666 . ?
C6 N1 Al1 126.10(12) . . ?
N2 C1 C5 120.67(16) . . ?
N2 C1 N1 116.67(15) . 2_666 ?
C5 C1 N1 122.65(16) . 2_666 ?
C1 N2 C2 118.73(15) . . ?
C1 N2 Al1 120.91(12) . . ?
C2 N2 Al1 120.31(12) . . ?
N2 C2 C3 122.80(17) . . ?
C2 C3 C4 118.41(17) . . ?
C5 C4 C3 119.51(18) . . ?
C4 C5 C1 119.87(17) . . ?
C7 C6 C11 116.99(17) . . ?
C7 C6 N1 119.80(16) . . ?
C11 C6 N1 123.17(16) . . ?
C8 C7 C6 121.18(17) . . ?
C9 C8 C7 121.13(18) . . ?
C8 C9 C10 118.24(18) . . ?
C9 C10 C11 121.46(18) . . ?
C10 C11 C6 121.00(18) . . ?

loop_
_geom_bond_atom_site_label_1
_geom_bond_atom_site_label_2
_geom_bond_distance
_geom_bond_site_symmetry_2
_geom_bond_publ_flag
Al1 N1 1.8916(18) . ?
Al1 C13 1.958(2) . ?
Al1 C12 1.968(2) . ?
Al1 N2 2.0033(18) . ?
N1 C1 1.403(2) 2_666 ?
N1 C6 1.406(2) . ?
C1 N2 1.347(2) . ?
C1 C5 1.388(3) . ?
C1 N1 1.403(2) 2_666 ?
N2 C2 1.354(2) . ?
C2 C3 1.369(3) . ?
C3 C4 1.378(3) . ?
C4 C5 1.373(3) . ?
C6 C7 1.400(3) . ?
C6 C11 1.399(3) . ?
C7 C8 1.381(3) . ?
C8 C9 1.380(3) . ?
C9 C10 1.377(3) . ?
C10 C11 1.380(3) . ?
